data_7106546
loop_
_publ_author_name
'Christophe Lincheneau'
'Joseph P. Leonard'
'Thomas McCabe'
'Thorfinnur Gunnlaugsson'

_publ_section_title
;
 Lanthanide directed self-assembly formations of Tb(III) and Eu(III)
 luminescent complexes from tryptophan based pyridyl amide ligands
;
_journal_name_full Chem.Commun.
_journal_page_first 7119
_journal_paper_doi 10.1039/c1cc11326g
_journal_volume 47
_journal_year 2011
_chemical_absolute_configuration ad
_chemical_formula_sum 'C31 H27 N5 O6'
_chemical_formula_weight 565.58
_chemical_name_systematic
;
?
;
_space_group_IT_number 19
_symmetry_cell_setting orthorhombic
_symmetry_space_group_name_Hall 'P 2ac 2ab'
_symmetry_space_group_name_H-M 'P 21 21 21'
_atom_sites_solution_hydrogens geom
_atom_sites_solution_primary direct
_atom_sites_solution_secondary difmap
_audit_creation_method SHELXL-97
_cell_angle_alpha 90.00
_cell_angle_beta 90.00
_cell_angle_gamma 90.00
_cell_formula_units_Z 4
_cell_length_a 9.3996(6)
_cell_length_b 12.7720(9)
_cell_length_c 23.7627(16)
_cell_measurement_temperature 571(2)
_cell_volume 2852.8(3)
_computing_cell_refinement 'Bruker Smart'
_computing_data_collection 'Bruker Smart'
_computing_data_reduction 'Bruker Saint'
_computing_molecular_graphics Shelxtl
_computing_publication_material 'Shelxtl and Mercury'
_computing_structure_refinement 'SHELXL-97 (Sheldrick, 1997)'
_computing_structure_solution 'SHELXS-97 (Sheldrick, 1990)'
_diffrn_ambient_temperature 571(2)
_diffrn_measured_fraction_theta_full 1.000
_diffrn_measured_fraction_theta_max 1.000
_diffrn_measurement_device_type 'Bruker Smart Apex'
_diffrn_measurement_method 'omega and phi scans'
_diffrn_radiation_monochromator graphite
_diffrn_radiation_source 'fine-focus sealed tube'
_diffrn_radiation_type MoK\a
_diffrn_radiation_wavelength 0.71073
_diffrn_reflns_av_R_equivalents 0.0719
_diffrn_reflns_av_sigmaI/netI 0.0576
_diffrn_reflns_limit_h_max 11
_diffrn_reflns_limit_h_min -11
_diffrn_reflns_limit_k_max 15
_diffrn_reflns_limit_k_min -15
_diffrn_reflns_limit_l_max 28
_diffrn_reflns_limit_l_min -28
_diffrn_reflns_number 30360
_diffrn_reflns_theta_full 25.00
_diffrn_reflns_theta_max 24.99
_diffrn_reflns_theta_min 1.71
_exptl_absorpt_coefficient_mu 0.093
_exptl_absorpt_correction_T_max 1.0000
_exptl_absorpt_correction_T_min 0.8131
_exptl_absorpt_correction_type multi-scan
_exptl_absorpt_process_details Sadabs
_exptl_crystal_colour colourless
_exptl_crystal_density_diffrn 1.317
_exptl_crystal_density_method 'not measured'
_exptl_crystal_description prism
_exptl_crystal_F_000 1184
_exptl_crystal_size_max 0.30
_exptl_crystal_size_mid 0.13
_exptl_crystal_size_min 0.11
_refine_diff_density_max 0.365
_refine_diff_density_min -0.299
_refine_diff_density_rms 0.099
_refine_ls_abs_structure_Flack 0.6(13)
_refine_ls_extinction_coef 0.0103(9)
_refine_ls_extinction_expression Fc^*^=kFc[1+0.001xFc^2^\l^3^/sin(2\q)]^-1/4^
_refine_ls_extinction_method SHELXL
_refine_ls_goodness_of_fit_ref 0.945
_refine_ls_hydrogen_treatment constr
_refine_ls_matrix_type full
_refine_ls_number_parameters 382
_refine_ls_number_reflns 5000
_refine_ls_number_restraints 0
_refine_ls_restrained_S_all 0.945
_refine_ls_R_factor_all 0.0621
_refine_ls_R_factor_gt 0.0417
_refine_ls_shift/su_max 0.200
_refine_ls_shift/su_mean 0.057
_refine_ls_structure_factor_coef Fsqd
_refine_ls_weighting_details 'calc w=1/[\s^2^(Fo^2^)+(0.0564P)^2^+0.0000P] where P=(Fo^2^+2Fc^2^)/3'
_refine_ls_weighting_scheme calc
_refine_ls_wR_factor_gt 0.0865
_refine_ls_wR_factor_ref 0.1071
_reflns_number_gt 3486
_reflns_number_total 5000
_reflns_threshold_expression >2sigma(I)
_cod_data_source_file c1cc11326g.txt
_cod_data_source_block jpl030lm
_cod_original_sg_symbol_H-M P2(1)2(1)2(1)
_cod_database_code 7106546

loop_
_symmetry_equiv_pos_as_xyz
'x, y, z'
'-x+1/2, -y, z+1/2'
'-x, y+1/2, -z+1/2'
'x+1/2, -y+1/2, -z'

loop_
_atom_site_label
_atom_site_type_symbol
_atom_site_fract_x
_atom_site_fract_y
_atom_site_fract_z
_atom_site_U_iso_or_equiv
_atom_site_adp_type
_atom_site_occupancy
_atom_site_symmetry_multiplicity
_atom_site_calc_flag
_atom_site_refinement_flags
_atom_site_disorder_assembly
_atom_site_disorder_group
N2 N 1.0548(2) 0.34952(16) 0.07760(9) 0.0355(5) Uani 1 1 d . . .
O6 O 1.3064(2) 0.30600(14) -0.03174(7) 0.0512(5) Uani 1 1 d . . .
N3 N 0.8197(2) 0.30312(16) 0.14209(9) 0.0408(5) Uani 1 1 d . . .
H3 H 0.8499 0.2619 0.1161 0.049 Uiso 1 1 calc R . .
O5 O 0.8515(2) 0.45509(15) 0.18837(8) 0.0532(5) Uani 1 1 d . . .
C13 C 1.1526(3) 0.3766(2) 0.03907(10) 0.0375(6) Uani 1 1 d . . .
O2 O 0.8172(2) 0.15203(18) 0.23906(8) 0.0616(6) Uani 1 1 d . . .
C18 C 0.8835(3) 0.3952(2) 0.15036(11) 0.0393(7) Uani 1 1 d . . .
C22 C 0.4805(3) 0.1595(2) 0.18311(11) 0.0438(7) Uani 1 1 d . . .
O3 O 1.1724(3) -0.02941(15) -0.07063(9) 0.0664(6) Uani 1 1 d . . .
C17 C 0.9959(3) 0.4258(2) 0.10808(10) 0.0369(6) Uani 1 1 d . . .
C14 C 1.1915(3) 0.4789(2) 0.02910(12) 0.0496(8) Uani 1 1 d . . .
H14 H 1.2588 0.4952 0.0018 0.060 Uiso 1 1 calc R . .
C12 C 1.2193(3) 0.2900(2) 0.00573(11) 0.0426(7) Uani 1 1 d . . .
N4 N 0.3322(3) 0.0674(2) 0.23683(10) 0.0563(7) Uani 1 1 d . . .
H4 H 0.2951 0.0153 0.2545 0.068 Uiso 1 1 calc R . .
O4 O 1.0193(3) 0.10365(18) -0.06307(11) 0.0797(7) Uani 1 1 d . . .
N1 N 1.1752(3) 0.19531(18) 0.02110(11) 0.0659(8) Uani 1 1 d . . .
H1 H 1.1115 0.1919 0.0470 0.079 Uiso 1 1 calc R . .
C19 C 0.6986(3) 0.2720(2) 0.17701(10) 0.0415(7) Uani 1 1 d . . .
H19 H 0.6401 0.3341 0.1840 0.050 Uiso 1 1 calc R . .
C11 C 1.1255(4) 0.0597(2) -0.04818(13) 0.0543(8) Uani 1 1 d . . .
C1 C 1.1211(3) 0.0009(2) 0.08190(12) 0.0504(8) Uani 1 1 d . . .
C23 C 0.3689(3) 0.2268(2) 0.20178(11) 0.0430(7) Uani 1 1 d . . .
C21 C 0.6061(3) 0.1902(2) 0.14775(11) 0.0465(7) Uani 1 1 d . . .
H21A H 0.5727 0.2182 0.1122 0.056 Uiso 1 1 calc R . .
H21B H 0.6629 0.1286 0.1398 0.056 Uiso 1 1 calc R . .
C3 C 1.0081(3) -0.0722(2) 0.07197(12) 0.0493(7) Uani 1 1 d . . .
C10 C 1.2255(3) 0.0980(2) -0.00213(13) 0.0565(9) Uani 1 1 d . . .
H10 H 1.3179 0.1119 -0.0197 0.068 Uiso 1 1 calc R . .
N5 N 0.9533(3) 0.0261(2) 0.14689(11) 0.0656(8) Uani 1 1 d . . .
H5 H 0.9099 0.0516 0.1757 0.079 Uiso 1 1 calc R . .
C20 C 0.7483(3) 0.2301(2) 0.23285(12) 0.0455(7) Uani 1 1 d . . .
C28 C 0.2786(3) 0.1669(2) 0.23546(11) 0.0463(7) Uani 1 1 d . . .
C27 C 0.1568(3) 0.2072(3) 0.26025(12) 0.0581(8) Uani 1 1 d . . .
H27 H 0.0976 0.1655 0.2822 0.070 Uiso 1 1 calc R . .
O1 O 0.7039(2) 0.29003(17) 0.27465(8) 0.0702(6) Uani 1 1 d . . .
C15 C 1.1277(3) 0.5571(2) 0.06088(13) 0.0589(8) Uani 1 1 d . . .
H15 H 1.1513 0.6269 0.0550 0.071 Uiso 1 1 calc R . .
C8 C 0.9841(4) -0.1529(2) 0.03331(14) 0.0657(9) Uani 1 1 d . . .
H8 H 1.0510 -0.1686 0.0058 0.079 Uiso 1 1 calc R . .
C29 C 0.4542(3) 0.0642(2) 0.20562(12) 0.0513(8) Uani 1 1 d . . .
H29 H 0.5108 0.0052 0.2006 0.062 Uiso 1 1 calc R . .
C16 C 1.0297(3) 0.5303(2) 0.10108(12) 0.0499(8) Uani 1 1 d . . .
H16 H 0.9867 0.5814 0.1232 0.060 Uiso 1 1 calc R . .
C24 C 0.3344(3) 0.3325(2) 0.19308(12) 0.0554(8) Uani 1 1 d . . .
H24 H 0.3918 0.3744 0.1706 0.066 Uiso 1 1 calc R . .
C2 C 1.0815(4) 0.0581(3) 0.12734(13) 0.0591(9) Uani 1 1 d . . .
H2 H 1.1351 0.1120 0.1430 0.071 Uiso 1 1 calc R . .
C9 C 1.2510(4) 0.0184(2) 0.04622(13) 0.0608(9) Uani 1 1 d . . .
H9A H 1.2808 -0.0479 0.0302 0.073 Uiso 1 1 calc R . .
H9B H 1.3277 0.0437 0.0699 0.073 Uiso 1 1 calc R . .
C26 C 0.1272(3) 0.3104(3) 0.25128(12) 0.0643(9) Uani 1 1 d . . .
H26 H 0.0465 0.3394 0.2677 0.077 Uiso 1 1 calc R . .
C25 C 0.2147(3) 0.3736(3) 0.21819(13) 0.0623(9) Uani 1 1 d . . .
H25 H 0.1921 0.4439 0.2130 0.075 Uiso 1 1 calc R . .
C4 C 0.9041(4) -0.0528(2) 0.11375(13) 0.0572(8) Uani 1 1 d . . .
C7 C 0.8592(5) -0.2087(3) 0.03696(17) 0.0837(12) Uani 1 1 d . . .
H7 H 0.8422 -0.2631 0.0119 0.100 Uiso 1 1 calc R . .
C6 C 0.7576(5) -0.1845(3) 0.07789(19) 0.0942(13) Uani 1 1 d . . .
H6 H 0.6728 -0.2220 0.0786 0.113 Uiso 1 1 calc R . .
C31 C 1.0863(4) -0.0706(3) -0.11704(14) 0.0822(11) Uani 1 1 d . . .
H31A H 1.0007 -0.1011 -0.1023 0.123 Uiso 1 1 calc R . .
H31B H 1.1395 -0.1231 -0.1369 0.123 Uiso 1 1 calc R . .
H31C H 1.0624 -0.0147 -0.1423 0.123 Uiso 1 1 calc R . .
C30 C 0.7441(5) 0.2578(4) 0.32976(12) 0.1049(14) Uani 1 1 d . . .
H30A H 0.7124 0.1873 0.3361 0.157 Uiso 1 1 calc R . .
H30B H 0.7012 0.3034 0.3570 0.157 Uiso 1 1 calc R . .
H30C H 0.8457 0.2608 0.3333 0.157 Uiso 1 1 calc R . .
C5 C 0.7788(4) -0.1084(3) 0.11657(15) 0.0780(11) Uani 1 1 d . . .
H50 H 0.7112 -0.0941 0.1441 0.094 Uiso 1 1 calc R . .

loop_
_atom_site_aniso_label
_atom_site_aniso_U_11
_atom_site_aniso_U_22
_atom_site_aniso_U_33
_atom_site_aniso_U_23
_atom_site_aniso_U_13
_atom_site_aniso_U_12
N2 0.0339(12) 0.0395(13) 0.0332(12) -0.0024(10) 0.0004(10) -0.0027(10)
O6 0.0478(12) 0.0582(12) 0.0476(11) -0.0067(10) 0.0154(10) -0.0048(10)
N3 0.0402(13) 0.0407(13) 0.0414(12) -0.0074(10) 0.0114(10) -0.0060(11)
O5 0.0549(12) 0.0524(12) 0.0522(11) -0.0185(10) 0.0183(10) -0.0044(10)
C13 0.0341(15) 0.0411(16) 0.0374(15) -0.0003(12) 0.0012(13) -0.0040(13)
O2 0.0594(13) 0.0713(15) 0.0542(12) 0.0060(12) 0.0028(11) 0.0054(13)
C18 0.0363(15) 0.0410(17) 0.0408(16) 0.0022(14) 0.0008(14) 0.0000(13)
C22 0.0409(16) 0.0525(17) 0.0381(15) 0.0033(14) 0.0002(13) -0.0121(15)
O3 0.0871(16) 0.0464(12) 0.0658(14) -0.0101(11) 0.0013(13) 0.0108(12)
C17 0.0351(15) 0.0371(15) 0.0385(15) -0.0058(12) 0.0018(13) -0.0023(13)
C14 0.0481(18) 0.0497(18) 0.0510(17) 0.0045(15) 0.0115(15) -0.0080(15)
C12 0.0396(16) 0.0468(17) 0.0413(15) -0.0056(14) 0.0027(14) -0.0027(14)
N4 0.0542(15) 0.0603(16) 0.0543(15) 0.0157(13) 0.0082(14) -0.0133(14)
O4 0.0770(16) 0.0764(17) 0.0856(17) 0.0091(13) 0.0069(15) 0.0238(15)
N1 0.0777(18) 0.0404(14) 0.0796(18) -0.0130(13) 0.0432(16) -0.0063(14)
C19 0.0369(15) 0.0462(16) 0.0414(15) -0.0021(13) 0.0083(13) -0.0020(13)
C11 0.062(2) 0.0443(18) 0.0567(19) 0.0076(16) 0.0196(17) -0.0010(17)
C1 0.0578(19) 0.0455(17) 0.0478(18) -0.0003(14) -0.0100(16) 0.0023(15)
C23 0.0352(15) 0.0526(18) 0.0412(15) 0.0020(14) -0.0019(13) -0.0087(14)
C21 0.0432(16) 0.0517(17) 0.0445(15) -0.0001(14) -0.0008(14) -0.0082(14)
C3 0.067(2) 0.0374(16) 0.0438(16) 0.0056(14) -0.0130(17) 0.0046(16)
C10 0.056(2) 0.0423(17) 0.071(2) -0.0087(16) 0.0221(18) 0.0030(15)
N5 0.084(2) 0.0682(18) 0.0447(15) -0.0035(14) 0.0093(15) -0.0002(16)
C20 0.0403(16) 0.0552(19) 0.0409(17) -0.0034(16) 0.0056(14) -0.0143(15)
C28 0.0405(16) 0.0606(19) 0.0376(15) 0.0060(14) -0.0028(14) -0.0090(15)
C27 0.0444(17) 0.085(3) 0.0453(17) 0.0043(17) 0.0031(15) -0.0052(18)
O1 0.0902(16) 0.0819(15) 0.0386(11) -0.0058(11) 0.0143(12) 0.0000(13)
C15 0.067(2) 0.0331(15) 0.077(2) -0.0024(16) 0.018(2) -0.0062(16)
C8 0.091(3) 0.0404(18) 0.065(2) 0.0033(16) -0.013(2) 0.0081(19)
C29 0.0461(18) 0.0532(19) 0.0545(18) 0.0061(16) 0.0064(15) -0.0056(15)
C16 0.0541(19) 0.0422(17) 0.0535(18) -0.0104(14) 0.0165(16) -0.0015(15)
C24 0.0488(18) 0.060(2) 0.0573(18) 0.0058(16) 0.0002(16) -0.0107(17)
C2 0.074(2) 0.058(2) 0.0448(18) -0.0070(17) -0.0089(17) -0.0005(19)
C9 0.056(2) 0.0560(19) 0.070(2) -0.0163(17) -0.0029(18) 0.0072(16)
C26 0.0460(18) 0.089(3) 0.058(2) -0.0060(19) 0.0010(17) 0.0053(19)
C25 0.055(2) 0.064(2) 0.068(2) -0.0066(17) -0.0029(19) 0.0028(18)
C4 0.071(2) 0.054(2) 0.0473(19) 0.0127(16) -0.0011(18) -0.0013(18)
C7 0.117(3) 0.0440(19) 0.090(3) 0.0062(19) -0.036(3) -0.020(2)
C6 0.094(3) 0.083(3) 0.106(3) 0.035(3) 0.000(3) -0.029(3)
C31 0.116(3) 0.066(2) 0.065(2) -0.004(2) -0.012(2) -0.004(2)
C30 0.140(4) 0.138(4) 0.0366(19) -0.007(2) 0.010(2) 0.000(3)
C5 0.088(3) 0.075(2) 0.071(2) 0.010(2) 0.008(2) -0.011(2)

loop_
_atom_type_symbol
_atom_type_description
_atom_type_scat_dispersion_real
_atom_type_scat_dispersion_imag
_atom_type_scat_source
C C 0.0033 0.0016 'International Tables Vol C Tables 4.2.6.8 and 6.1.1.4'
H H 0.0000 0.0000 'International Tables Vol C Tables 4.2.6.8 and 6.1.1.4'
N N 0.0061 0.0033 'International Tables Vol C Tables 4.2.6.8 and 6.1.1.4'
O O 0.0106 0.0060 'International Tables Vol C Tables 4.2.6.8 and 6.1.1.4'

loop_
_geom_angle_atom_site_label_1
_geom_angle_atom_site_label_2
_geom_angle_atom_site_label_3
_geom_angle
_geom_angle_site_symmetry_1
_geom_angle_site_symmetry_3
_geom_angle_publ_flag
C13 N2 C17 117.8(2) . . ?
C18 N3 C19 120.4(2) . . ?
N2 C13 C14 122.9(2) . . ?
N2 C13 C12 117.2(2) . . ?
C14 C13 C12 119.9(2) . . ?
O5 C18 N3 123.4(2) . . ?
O5 C18 C17 120.2(2) . . ?
N3 C18 C17 116.4(2) . . ?
C29 C22 C23 106.5(2) . . ?
C29 C22 C21 126.9(3) . . ?
C23 C22 C21 126.5(3) . . ?
C11 O3 C31 115.2(3) . . ?
N2 C17 C16 123.0(2) . . ?
N2 C17 C18 117.6(2) . . ?
C16 C17 C18 119.4(2) . . ?
C13 C14 C15 118.3(3) . . ?
O6 C12 N1 124.0(2) . . ?
O6 C12 C13 122.7(2) . . ?
N1 C12 C13 113.3(2) . . ?
C28 N4 C29 108.9(2) . . ?
C12 N1 C10 125.3(2) . . ?
N3 C19 C20 110.8(2) . . ?
N3 C19 C21 111.8(2) . . ?
C20 C19 C21 109.6(2) . . ?
O4 C11 O3 123.9(3) . . ?
O4 C11 C10 125.2(3) . . ?
O3 C11 C10 111.0(3) . . ?
C2 C1 C3 106.2(3) . . ?
C2 C1 C9 126.3(3) . . ?
C3 C1 C9 127.3(3) . . ?
C28 C23 C24 118.1(3) . . ?
C28 C23 C22 107.2(2) . . ?
C24 C23 C22 134.7(3) . . ?
C22 C21 C19 111.8(2) . . ?
C8 C3 C4 118.5(3) . . ?
C8 C3 C1 135.0(3) . . ?
C4 C3 C1 106.4(3) . . ?
N1 C10 C11 110.5(3) . . ?
N1 C10 C9 109.4(2) . . ?
C11 C10 C9 114.6(2) . . ?
C2 N5 C4 109.1(3) . . ?
O2 C20 O1 124.0(3) . . ?
O2 C20 C19 124.9(3) . . ?
O1 C20 C19 111.1(3) . . ?
N4 C28 C27 129.7(3) . . ?
N4 C28 C23 107.4(3) . . ?
C27 C28 C23 122.8(3) . . ?
C26 C27 C28 117.5(3) . . ?
C20 O1 C30 116.1(3) . . ?
C16 C15 C14 119.3(3) . . ?
C7 C8 C3 118.6(4) . . ?
C22 C29 N4 109.9(3) . . ?
C15 C16 C17 118.6(3) . . ?
C25 C24 C23 119.4(3) . . ?
C1 C2 N5 110.7(3) . . ?
C1 C9 C10 112.9(3) . . ?
C27 C26 C25 121.8(3) . . ?
C24 C25 C26 120.3(3) . . ?
N5 C4 C5 130.1(3) . . ?
N5 C4 C3 107.5(3) . . ?
C5 C4 C3 122.4(3) . . ?
C8 C7 C6 120.9(3) . . ?
C5 C6 C7 122.1(4) . . ?
C6 C5 C4 117.6(4) . . ?

loop_
_geom_bond_atom_site_label_1
_geom_bond_atom_site_label_2
_geom_bond_distance
_geom_bond_site_symmetry_2
_geom_bond_publ_flag
N2 C13 1.343(3) . ?
N2 C17 1.334(3) . ?
O6 C12 1.227(3) . ?
N3 C18 1.334(3) . ?
N3 C19 1.464(3) . ?
O5 C18 1.221(3) . ?
C13 C14 1.378(3) . ?
C13 C12 1.498(4) . ?
O2 C20 1.199(3) . ?
C18 C17 1.510(3) . ?
C22 C29 1.352(4) . ?
C22 C23 1.427(4) . ?
C22 C21 1.501(4) . ?
O3 C11 1.332(3) . ?
O3 C31 1.466(4) . ?
C17 C16 1.382(4) . ?
C14 C15 1.388(4) . ?
C12 N1 1.330(3) . ?
N4 C28 1.367(4) . ?
N4 C29 1.367(4) . ?
O4 C11 1.199(4) . ?
N1 C10 1.440(3) . ?
C19 C20 1.505(4) . ?
C19 C21 1.526(4) . ?
C11 C10 1.523(4) . ?
C1 C2 1.356(4) . ?
C1 C3 1.433(4) . ?
C1 C9 1.504(4) . ?
C23 C28 1.395(4) . ?
C23 C24 1.404(4) . ?
C3 C8 1.400(4) . ?
C3 C4 1.416(4) . ?
C10 C9 1.552(4) . ?
N5 C2 1.355(4) . ?
N5 C4 1.360(4) . ?
C20 O1 1.321(3) . ?
C28 C27 1.387(4) . ?
C27 C26 1.364(4) . ?
O1 C30 1.424(4) . ?
C15 C16 1.371(4) . ?
C8 C7 1.375(5) . ?
C24 C25 1.377(4) . ?
C26 C25 1.395(4) . ?
C4 C5 1.376(5) . ?
C7 C6 1.398(6) . ?
C6 C5 1.353(5) . ?

loop_
_geom_torsion_atom_site_label_1
_geom_torsion_atom_site_label_2
_geom_torsion_atom_site_label_3
_geom_torsion_atom_site_label_4
_geom_torsion
_geom_torsion_site_symmetry_1
_geom_torsion_site_symmetry_2
_geom_torsion_site_symmetry_3
_geom_torsion_site_symmetry_4
_geom_torsion_publ_flag
C17 N2 C13 C14 -1.5(4) . . . . ?
C17 N2 C13 C12 179.1(2) . . . . ?
C19 N3 C18 O5 4.2(4) . . . . ?
C19 N3 C18 C17 -173.1(2) . . . . ?
C13 N2 C17 C16 1.0(4) . . . . ?
C13 N2 C17 C18 178.6(2) . . . . ?
O5 C18 C17 N2 161.9(2) . . . . ?
N3 C18 C17 N2 -20.7(3) . . . . ?
O5 C18 C17 C16 -20.4(4) . . . . ?
N3 C18 C17 C16 157.0(2) . . . . ?
N2 C13 C14 C15 0.8(4) . . . . ?
C12 C13 C14 C15 -179.9(3) . . . . ?
N2 C13 C12 O6 177.6(2) . . . . ?
C14 C13 C12 O6 -1.8(4) . . . . ?
N2 C13 C12 N1 -2.7(3) . . . . ?
C14 C13 C12 N1 177.9(3) . . . . ?
O6 C12 N1 C10 2.2(5) . . . . ?
C13 C12 N1 C10 -177.4(3) . . . . ?
C18 N3 C19 C20 -80.3(3) . . . . ?
C18 N3 C19 C21 157.1(2) . . . . ?
C31 O3 C11 O4 1.6(4) . . . . ?
C31 O3 C11 C10 -177.7(3) . . . . ?
C29 C22 C23 C28 0.0(3) . . . . ?
C21 C22 C23 C28 -177.3(2) . . . . ?
C29 C22 C23 C24 -179.3(3) . . . . ?
C21 C22 C23 C24 3.4(5) . . . . ?
C29 C22 C21 C19 -115.2(3) . . . . ?
C23 C22 C21 C19 61.5(3) . . . . ?
N3 C19 C21 C22 -179.1(2) . . . . ?
C20 C19 C21 C22 57.7(3) . . . . ?
C2 C1 C3 C8 -178.4(3) . . . . ?
C9 C1 C3 C8 7.0(5) . . . . ?
C2 C1 C3 C4 0.1(3) . . . . ?
C9 C1 C3 C4 -174.5(3) . . . . ?
C12 N1 C10 C11 -96.4(3) . . . . ?
C12 N1 C10 C9 136.5(3) . . . . ?
O4 C11 C10 N1 -0.4(4) . . . . ?
O3 C11 C10 N1 178.9(2) . . . . ?
O4 C11 C10 C9 123.8(3) . . . . ?
O3 C11 C10 C9 -56.9(3) . . . . ?
N3 C19 C20 O2 -64.7(3) . . . . ?
C21 C19 C20 O2 59.1(3) . . . . ?
N3 C19 C20 O1 116.3(2) . . . . ?
C21 C19 C20 O1 -119.9(2) . . . . ?
C29 N4 C28 C27 179.3(3) . . . . ?
C29 N4 C28 C23 0.8(3) . . . . ?
C24 C23 C28 N4 178.9(2) . . . . ?
C22 C23 C28 N4 -0.5(3) . . . . ?
C24 C23 C28 C27 0.3(4) . . . . ?
C22 C23 C28 C27 -179.1(2) . . . . ?
N4 C28 C27 C26 -179.1(3) . . . . ?
C23 C28 C27 C26 -0.8(4) . . . . ?
O2 C20 O1 C30 0.7(4) . . . . ?
C19 C20 O1 C30 179.7(3) . . . . ?
C13 C14 C15 C16 0.4(4) . . . . ?
C4 C3 C8 C7 1.2(4) . . . . ?
C1 C3 C8 C7 179.5(3) . . . . ?
C23 C22 C29 N4 0.6(3) . . . . ?
C21 C22 C29 N4 177.8(2) . . . . ?
C28 N4 C29 C22 -0.9(3) . . . . ?
C14 C15 C16 C17 -0.9(4) . . . . ?
N2 C17 C16 C15 0.2(4) . . . . ?
C18 C17 C16 C15 -177.3(3) . . . . ?
C28 C23 C24 C25 0.6(4) . . . . ?
C22 C23 C24 C25 179.8(3) . . . . ?
C3 C1 C2 N5 0.5(3) . . . . ?
C9 C1 C2 N5 175.2(3) . . . . ?
C4 N5 C2 C1 -1.0(4) . . . . ?
C2 C1 C9 C10 -87.2(4) . . . . ?
C3 C1 C9 C10 86.4(3) . . . . ?
N1 C10 C9 C1 56.2(3) . . . . ?
C11 C10 C9 C1 -68.6(3) . . . . ?
C28 C27 C26 C25 0.5(4) . . . . ?
C23 C24 C25 C26 -1.0(4) . . . . ?
C27 C26 C25 C24 0.4(5) . . . . ?
C2 N5 C4 C5 -178.9(3) . . . . ?
C2 N5 C4 C3 1.0(3) . . . . ?
C8 C3 C4 N5 178.1(3) . . . . ?
C1 C3 C4 N5 -0.7(3) . . . . ?
C8 C3 C4 C5 -2.0(4) . . . . ?
C1 C3 C4 C5 179.2(3) . . . . ?
C3 C8 C7 C6 0.8(5) . . . . ?
C8 C7 C6 C5 -2.2(6) . . . . ?
C7 C6 C5 C4 1.4(6) . . . . ?
N5 C4 C5 C6 -179.4(3) . . . . ?
C3 C4 C5 C6 0.7(5) . . . . ?

loop_
_refine_ls_abs_structure_details
'Flack H D (1983), Acta Cryst. A39, 876-881'

loop_
_cod_related_entry_id
_cod_related_entry_database
_cod_related_entry_code
1 ChemSpider 23293653
